data_1552181
loop_
_publ_author_name
'Dong, Yi'
'Zhang, Xuepeng'
'Chen, Jiajing'
'Zou, Wenxing'
'Lin, Songwen'
'Xu, Heng'

_publ_section_title
;
 Switching the site-selectivity of C--H activation in aryl sulfonamides
 containing strongly coordinating N-heterocycles
;
_journal_name_full 'Chemical Science'
_journal_paper_doi 10.1039/C9SC03691A
_journal_year 2019
_chemical_formula_moiety 'C17 H16 F3 N2 O8 S2, H2 O'
_chemical_formula_sum 'C17 H18 F3 N2 O9 S2'
_chemical_formula_weight 515.45
_space_group_crystal_system triclinic
_space_group_IT_number 2
_space_group_name_Hall '-P 1'
_space_group_name_H-M_alt 'P -1'
_symmetry_space_group_name_Hall '-P 1'
_symmetry_space_group_name_H-M 'P -1'
_atom_sites_solution_hydrogens mixed
_atom_sites_solution_primary direct
_audit_creation_date 2018-10-18
_audit_creation_method
;
Olex2 1.2
(compiled 2018.05.29 svn.r3508 for OlexSys, GUI svn.r5506)
;
_audit_update_record
;
2018-10-19 deposited with the CCDC.    2019-08-12 downloaded from the CCDC.
;
_cell_angle_alpha 85.869(4)
_cell_angle_beta 72.343(4)
_cell_angle_gamma 71.018(4)
_cell_formula_units_Z 2
_cell_length_a 9.3787(4)
_cell_length_b 10.6208(5)
_cell_length_c 11.4671(6)
_cell_measurement_reflns_used 3388
_cell_measurement_temperature 109.5(5)
_cell_measurement_theta_max 70.8420
_cell_measurement_theta_min 4.0350
_cell_volume 1028.78(9)
_computing_cell_refinement 'CrysAlisPro 1.171.39.46 (Rigaku OD, 2018)'
_computing_data_collection 'CrysAlisPro 1.171.39.46 (Rigaku OD, 2018)'
_computing_data_reduction 'CrysAlisPro 1.171.39.46 (Rigaku OD, 2018)'
_computing_molecular_graphics 'Olex2 (Dolomanov et al., 2009)'
_computing_publication_material 'Olex2 (Dolomanov et al., 2009)'
_computing_structure_refinement 'ShelXL (Sheldrick, 2015)'
_computing_structure_solution 'ShelXS (Sheldrick, 2008)'
_diffrn_ambient_environment N~2~
_diffrn_ambient_temperature 109.5(5)
_diffrn_detector 'CCD plate'
_diffrn_detector_area_resol_mean 5.2137
_diffrn_detector_type AtlasS2
_diffrn_measured_fraction_theta_full 0.991
_diffrn_measured_fraction_theta_max 0.964
_diffrn_measurement_details
;
List of Runs (angles in degrees, time in seconds):

  # Type    Start    End  Width  t~exp~   \w     \q     \k     \f   Frames
#--------------------------------------------------------------------------
  1  \w   -114.00 -33.00   1.00    1.00    --  -40.81 -38.00  90.00   81
  2  \w   -107.00  -8.00   1.00    1.00    --  -40.81 -77.00-150.00   99
  3  \w    -87.00  -2.00   1.00    1.00    --  -40.81 125.00 -30.00   85
  4  \w      2.00  50.00   1.00    1.00    --   40.81 -99.00 -30.00   48
  5  \w    136.00 174.00   1.00    1.00    --  100.91  45.00   0.00   38
  6  \w     29.00 117.00   1.00    1.00    --  100.91-125.00 150.00   88
  7  \w    122.00 154.00   1.00    1.00    --  100.91  45.00 -90.00   32
  8  \w    110.00 137.00   1.00    1.00    --  100.91 125.00-180.00   27
  9  \w     77.00 120.00   1.00    1.00    --  100.91  45.00   0.00   43
 10  \w     79.00 108.00   1.00    1.00    --  100.91 -95.00-180.00   29
 11  \w     74.00 163.00   1.00    1.00    --  100.91  77.00 120.00   89
 12  \w     73.00 177.00   1.00    1.00    --  100.91  30.00  60.00  104
 13  \w     87.00 113.00   1.00    1.00    --  100.91-125.00 -30.00   26
 14  \w     30.00  97.00   1.00    1.00    --  100.91 -61.00-150.00   67
 15  \w    100.00 169.00   1.00    1.00    --  100.91 125.00 -60.00   69
 16  \w     25.00 133.00   1.00    1.00    --  100.91 -77.00 -60.00  108
;
_diffrn_measurement_device 'four-circle diffractometer'
_diffrn_measurement_device_type 'SuperNova, Dual, Cu at home/near, AtlasS2'
_diffrn_measurement_method '\w scans'
_diffrn_orient_matrix_type 'CrysAlisPro convention (1999,Acta A55,543-557)'
_diffrn_orient_matrix_UB_11 -0.0062742000
_diffrn_orient_matrix_UB_12 -0.1194132000
_diffrn_orient_matrix_UB_13 0.0837650000
_diffrn_orient_matrix_UB_21 -0.1800110000
_diffrn_orient_matrix_UB_22 0.0638583000
_diffrn_orient_matrix_UB_23 0.0535019000
_diffrn_orient_matrix_UB_31 -0.0254036000
_diffrn_orient_matrix_UB_32 -0.0721993000
_diffrn_orient_matrix_UB_33 -0.1000800000
_diffrn_radiation_monochromator mirror
_diffrn_radiation_probe x-ray
_diffrn_radiation_type CuK\a
_diffrn_radiation_wavelength 1.54184
_diffrn_reflns_av_R_equivalents 0.0305
_diffrn_reflns_av_unetI/netI 0.0406
_diffrn_reflns_Laue_measured_fraction_full 0.991
_diffrn_reflns_Laue_measured_fraction_max 0.964
_diffrn_reflns_limit_h_max 11
_diffrn_reflns_limit_h_min -11
_diffrn_reflns_limit_k_max 12
_diffrn_reflns_limit_k_min -12
_diffrn_reflns_limit_l_max 11
_diffrn_reflns_limit_l_min -14
_diffrn_reflns_number 6843
_diffrn_reflns_point_group_measured_fraction_full 0.991
_diffrn_reflns_point_group_measured_fraction_max 0.964
_diffrn_reflns_theta_full 67.684
_diffrn_reflns_theta_max 71.269
_diffrn_reflns_theta_min 4.047
_diffrn_source 'micro-focus sealed X-ray tube'
_diffrn_source_type 'SuperNova (Cu) X-ray Source'
_exptl_absorpt_coefficient_mu 3.121
_exptl_absorpt_correction_T_max 1.00000
_exptl_absorpt_correction_T_min 0.81854
_exptl_absorpt_correction_type multi-scan
_exptl_absorpt_process_details
;
CrysAlisPro 1.171.39.46 (Rigaku Oxford Diffraction, 2018)
Empirical absorption correction using spherical harmonics,
 implemented in SCALE3 ABSPACK scaling algorithm.
;
_exptl_crystal_colour 'clear colourless'
_exptl_crystal_density_diffrn 1.664
_exptl_crystal_description plate
_exptl_crystal_F_000 530
_exptl_crystal_size_max 0.28
_exptl_crystal_size_mid 0.22
_exptl_crystal_size_min 0.08
_refine_diff_density_max 0.454
_refine_diff_density_min -0.704
_refine_diff_density_rms 0.075
_refine_ls_extinction_method none
_refine_ls_goodness_of_fit_ref 1.027
_refine_ls_hydrogen_treatment constr
_refine_ls_matrix_type full
_refine_ls_number_parameters 304
_refine_ls_number_reflns 3854
_refine_ls_number_restraints 1
_refine_ls_restrained_S_all 1.027
_refine_ls_R_factor_all 0.0523
_refine_ls_R_factor_gt 0.0449
_refine_ls_shift/su_max 0.000
_refine_ls_shift/su_mean 0.000
_refine_ls_structure_factor_coef Fsqd
_refine_ls_weighting_details 'w=1/[\s^2^(Fo^2^)+(0.0626P)^2^+1.2049P] where P=(Fo^2^+2Fc^2^)/3'
_refine_ls_weighting_scheme calc
_refine_ls_wR_factor_gt 0.1186
_refine_ls_wR_factor_ref 0.1260
_reflns_Friedel_coverage 0.000
_reflns_number_gt 3346
_reflns_number_total 3854
_reflns_threshold_expression 'I > 2\s(I)'
_cod_data_source_file c9sc03691a2.cif
_cod_data_source_block 20181015dongyi
_cod_original_cell_volume 1028.77(9)
_cod_database_code 1552181
_shelx_shelxl_version_number 2014/7
_shelx_space_group_comment
;
The symmetry employed for this shelxl refinement is uniquely defined
by the following loop, which should always be used as a source of
symmetry information in preference to the above space-group names.
They are only intended as comments.
;
_reflns_odcompleteness_completeness 99.97
_reflns_odcompleteness_iscentric 1
_reflns_odcompleteness_theta 64.99
_olex2_refinement_description
;
1. Fixed Uiso
 At 1.2 times of:
  All C(H) groups, All N(H) groups
 At 1.5 times of:
  All C(H,H,H) groups, All O(H,H) groups
2. Restrained distances
 H1B-H13
 2.45 with sigma of 0.01
3.a Free rotating group:
 O1(H1A,H1B)
3.b Ternary CH refined with riding coordinates:
 C25(H25)
3.c Aromatic/amide H refined with riding coordinates:
 N11(H11), N13(H13), C14(H14), C15(H15), C23(H23), C29(H29)
3.d Idealised Me refined as rotating group:
 C26(H26A,H26B,H26C), C27(H27A,H27B,H27C), C30(H30A,H30B,H30C)
;
_olex2_submission_special_instructions 'No special instructions were received'
_oxdiff_exptl_absorpt_empirical_details
;
Empirical correction (ABSPACK) includes:
- Absorption correction using spherical harmonics
- Frame scaling
;
_oxdiff_exptl_absorpt_empirical_full_max 1.327
_oxdiff_exptl_absorpt_empirical_full_min 0.761

loop_
_space_group_symop_operation_xyz
'x, y, z'
'-x, -y, -z'

loop_
_atom_site_label
_atom_site_type_symbol
_atom_site_fract_x
_atom_site_fract_y
_atom_site_fract_z
_atom_site_U_iso_or_equiv
_atom_site_adp_type
_atom_site_occupancy
_atom_site_site_symmetry_order
_atom_site_calc_flag
_atom_site_refinement_flags_posn
S1 S 0.05887(7) 0.53450(6) 0.68370(6) 0.02160(17) Uani 1 1 d .
S2 S -0.01830(8) 0.90168(7) 1.20508(6) 0.02501(18) Uani 1 1 d .
F1 F -0.39715(19) 0.62231(18) 0.96646(16) 0.0346(4) Uani 1 1 d .
O2 O -0.1890(2) 0.6799(2) 0.88818(17) 0.0273(4) Uani 1 1 d .
O3 O 0.6146(2) 0.62662(18) 0.68125(18) 0.0247(4) Uani 1 1 d .
O4 O 0.5268(2) 0.45234(18) 0.73672(19) 0.0263(4) Uani 1 1 d .
O5 O 0.4554(2) 0.71714(19) 0.46683(17) 0.0261(4) Uani 1 1 d .
O6 O 0.3301(2) 0.86916(19) 0.62139(17) 0.0270(4) Uani 1 1 d .
O7 O -0.0106(2) 0.44240(19) 0.7557(2) 0.0324(5) Uani 1 1 d .
O8 O 0.2025(2) 0.4827(2) 0.5878(2) 0.0355(5) Uani 1 1 d .
O9 O 0.0637(2) 0.7714(2) 0.53696(18) 0.0297(5) Uani 1 1 d .
F10 F -0.3744(2) 0.7815(2) 1.0529(2) 0.0596(7) Uani 1 1 d .
N11 N -0.0760(2) 0.6328(2) 0.62511(19) 0.0191(4) Uani 1 1 d .
H11 H -0.1621 0.6147 0.6363 0.023 Uiso 1 1 calc R
C12 C 0.1057(3) 0.7883(2) 0.9683(2) 0.0166(5) Uani 1 1 d .
N13 N 0.2419(3) 0.9081(2) 1.05011(19) 0.0204(5) Uani 1 1 d .
H13 H 0.3205 0.8975 0.9848 0.024 Uiso 1 1 calc DR
C14 C 0.2236(3) 0.9732(2) 1.1551(2) 0.0226(5) Uani 1 1 d .
H14 H 0.2978 1.0103 1.1626 0.027 Uiso 1 1 calc R
C15 C 0.2323(3) 0.7406(2) 0.8646(2) 0.0174(5) Uani 1 1 d .
H15 H 0.3266 0.7563 0.8572 0.021 Uiso 1 1 calc R
C16 C 0.1216(3) 0.8640(2) 1.0636(2) 0.0169(5) Uani 1 1 d .
C17 C 0.2225(3) 0.6700(2) 0.7713(2) 0.0168(5) Uani 1 1 d .
C18 C 0.5172(3) 0.5719(2) 0.6927(2) 0.0168(5) Uani 1 1 d .
C19 C 0.3785(3) 0.7561(3) 0.5828(2) 0.0204(5) Uani 1 1 d .
C20 C 0.0826(3) 0.6416(2) 0.7844(2) 0.0170(5) Uani 1 1 d .
C21 C -0.0464(3) 0.6946(2) 0.8883(2) 0.0183(5) Uani 1 1 d .
C22 C -0.0576(3) 0.7436(3) 0.5584(2) 0.0218(5) Uani 1 1 d .
C23 C -0.0365(3) 0.7669(2) 0.9794(2) 0.0191(5) Uani 1 1 d .
H23 H -0.1237 0.8009 1.0471 0.023 Uiso 1 1 calc R
F24 F -0.2296(3) 0.5858(3) 1.0675(2) 0.0690(8) Uani 1 1 d .
C25 C 0.3653(3) 0.6342(2) 0.6581(2) 0.0185(5) Uani 1 1 d .
H25 H 0.3542 0.5696 0.6073 0.022 Uiso 1 1 calc R
C26 C 0.6740(3) 0.3779(3) 0.7602(3) 0.0268(6) Uani 1 1 d .
H26A H 0.7573 0.3572 0.6841 0.040 Uiso 1 1 calc GR
H26B H 0.6651 0.2968 0.7996 0.040 Uiso 1 1 calc GR
H26C H 0.6974 0.4303 0.8123 0.040 Uiso 1 1 calc GR
C27 C 0.4825(4) 0.8201(3) 0.3826(3) 0.0330(7) Uani 1 1 d .
H27A H 0.5601 0.7803 0.3075 0.050 Uiso 1 1 calc GR
H27B H 0.5197 0.8778 0.4178 0.050 Uiso 1 1 calc GR
H27C H 0.3856 0.8708 0.3662 0.050 Uiso 1 1 calc GR
C28 C -0.2944(3) 0.6669(3) 0.9932(3) 0.0246(6) Uani 1 1 d .
C29 C 0.0908(3) 0.9803(3) 1.2474(2) 0.0251(6) Uani 1 1 d .
H29 H 0.0630 1.0222 1.3232 0.030 Uiso 1 1 calc R
C30 C -0.1989(4) 0.8220(3) 0.5197(3) 0.0298(6) Uani 1 1 d .
H30A H -0.1847 0.9036 0.4846 0.045 Uiso 1 1 calc GR
H30B H -0.2912 0.8420 0.5897 0.045 Uiso 1 1 calc GR
H30C H -0.2115 0.7709 0.4601 0.045 Uiso 1 1 calc GR
O1 O 0.4452(4) 0.9656(3) 0.8084(3) 0.0596(8) Uani 1 1 d .
H1A H 0.4046 0.9298 0.7686 0.089 Uiso 1 1 d G
H1B H 0.3865 1.0465 0.8191 0.089 Uiso 1 1 d DG

loop_
_atom_site_aniso_label
_atom_site_aniso_U_11
_atom_site_aniso_U_22
_atom_site_aniso_U_33
_atom_site_aniso_U_23
_atom_site_aniso_U_13
_atom_site_aniso_U_12
S1 0.0161(3) 0.0194(3) 0.0310(4) -0.0076(2) -0.0098(3) -0.0035(2)
S2 0.0257(3) 0.0279(3) 0.0191(3) -0.0062(3) -0.0013(3) -0.0089(3)
F1 0.0227(8) 0.0504(11) 0.0355(10) -0.0083(8) -0.0011(7) -0.0228(8)
O2 0.0170(9) 0.0473(12) 0.0217(10) -0.0017(8) -0.0037(7) -0.0168(8)
O3 0.0181(9) 0.0283(10) 0.0308(11) 0.0089(8) -0.0101(8) -0.0105(8)
O4 0.0182(9) 0.0191(9) 0.0426(12) 0.0016(8) -0.0126(8) -0.0041(7)
O5 0.0255(10) 0.0296(10) 0.0159(9) -0.0020(7) -0.0038(8) -0.0007(8)
O6 0.0313(11) 0.0257(10) 0.0212(10) -0.0022(8) -0.0040(8) -0.0081(8)
O7 0.0326(11) 0.0202(9) 0.0556(14) 0.0057(9) -0.0268(10) -0.0115(8)
O8 0.0158(9) 0.0404(12) 0.0475(13) -0.0318(10) -0.0060(9) -0.0016(8)
O9 0.0290(11) 0.0407(11) 0.0238(10) -0.0052(8) -0.0020(8) -0.0209(9)
F10 0.0232(10) 0.0748(15) 0.0744(15) -0.0489(13) 0.0042(9) -0.0138(10)
N11 0.0138(10) 0.0250(11) 0.0208(11) -0.0020(8) -0.0055(8) -0.0082(8)
C12 0.0177(12) 0.0151(11) 0.0178(12) 0.0022(9) -0.0081(10) -0.0039(9)
N13 0.0244(11) 0.0185(10) 0.0154(10) -0.0007(8) -0.0053(9) -0.0035(9)
C14 0.0315(14) 0.0174(12) 0.0233(13) 0.0034(10) -0.0134(11) -0.0091(11)
C15 0.0145(11) 0.0183(11) 0.0194(12) -0.0010(9) -0.0057(10) -0.0044(9)
C16 0.0188(12) 0.0158(11) 0.0151(12) 0.0022(9) -0.0066(9) -0.0031(9)
C17 0.0143(11) 0.0151(11) 0.0194(12) -0.0010(9) -0.0048(10) -0.0024(9)
C18 0.0121(11) 0.0210(12) 0.0145(11) -0.0060(9) -0.0007(9) -0.0034(9)
C19 0.0157(12) 0.0272(13) 0.0174(12) -0.0032(10) -0.0068(10) -0.0031(10)
C20 0.0153(12) 0.0168(11) 0.0198(12) -0.0004(9) -0.0080(10) -0.0035(9)
C21 0.0139(11) 0.0230(12) 0.0191(12) 0.0019(10) -0.0043(9) -0.0083(10)
C22 0.0249(14) 0.0272(13) 0.0141(12) -0.0061(10) -0.0017(10) -0.0115(11)
C23 0.0157(12) 0.0241(12) 0.0164(12) 0.0002(10) -0.0033(9) -0.0060(10)
F24 0.0584(14) 0.1017(19) 0.0766(17) 0.0693(15) -0.0436(13) -0.0567(14)
C25 0.0136(12) 0.0227(12) 0.0188(12) -0.0061(10) -0.0051(10) -0.0034(9)
C26 0.0190(13) 0.0209(13) 0.0379(16) 0.0013(11) -0.0109(12) -0.0008(10)
C27 0.0361(16) 0.0386(16) 0.0189(14) 0.0043(12) -0.0071(12) -0.0064(13)
C28 0.0190(13) 0.0330(14) 0.0234(14) 0.0005(11) -0.0038(10) -0.0126(11)
C29 0.0351(15) 0.0203(12) 0.0197(13) -0.0032(10) -0.0086(11) -0.0076(11)
C30 0.0350(16) 0.0290(14) 0.0297(15) 0.0077(12) -0.0136(13) -0.0135(12)
O1 0.075(2) 0.0659(18) 0.0503(17) -0.0005(13) -0.0145(15) -0.0423(16)

loop_
_atom_type_symbol
_atom_type_description
_atom_type_scat_dispersion_real
_atom_type_scat_dispersion_imag
_atom_type_scat_source
C C 0.0181 0.0091 'International Tables Vol C Tables 4.2.6.8 and 6.1.1.4'
H H 0.0000 0.0000 'International Tables Vol C Tables 4.2.6.8 and 6.1.1.4'
F F 0.0727 0.0534 'International Tables Vol C Tables 4.2.6.8 and 6.1.1.4'
N N 0.0311 0.0180 'International Tables Vol C Tables 4.2.6.8 and 6.1.1.4'
O O 0.0492 0.0322 'International Tables Vol C Tables 4.2.6.8 and 6.1.1.4'
S S 0.3331 0.5567 'International Tables Vol C Tables 4.2.6.8 and 6.1.1.4'

loop_
_geom_angle_atom_site_label_1
_geom_angle_atom_site_label_2
_geom_angle_atom_site_label_3
_geom_angle
O7 S1 N11 105.99(11)
O7 S1 C20 108.34(12)
O8 S1 O7 118.20(13)
O8 S1 N11 109.02(13)
O8 S1 C20 110.13(11)
N11 S1 C20 104.19(11)
C29 S2 C16 89.56(13)
C28 O2 C21 120.6(2)
C18 O4 C26 116.1(2)
C19 O5 C27 116.3(2)
C22 N11 S1 123.06(18)
C15 C12 C16 119.8(2)
C15 C12 C23 119.4(2)
C23 C12 C16 120.8(2)
C16 N13 C14 110.2(2)
C29 C14 N13 115.8(2)
C12 C15 C17 121.9(2)
C12 C16 S2 121.84(19)
N13 C16 S2 114.10(18)
N13 C16 C12 124.0(2)
C15 C17 C20 119.2(2)
C15 C17 C25 116.3(2)
C20 C17 C25 124.4(2)
O3 C18 O4 125.1(2)
O3 C18 C25 123.5(2)
O4 C18 C25 111.4(2)
O5 C19 C25 108.8(2)
O6 C19 O5 125.1(3)
O6 C19 C25 126.1(2)
C17 C20 S1 124.86(19)
C17 C20 C21 118.0(2)
C21 C20 S1 117.03(18)
O2 C21 C20 115.6(2)
C23 C21 O2 121.9(2)
C23 C21 C20 122.2(2)
O9 C22 N11 121.1(3)
O9 C22 C30 125.3(3)
N11 C22 C30 113.6(2)
C21 C23 C12 119.1(2)
C17 C25 C18 111.1(2)
C17 C25 C19 111.5(2)
C19 C25 C18 108.4(2)
F1 C28 O2 108.0(2)
F10 C28 F1 107.1(2)
F10 C28 O2 112.1(2)
F24 C28 F1 109.6(2)
F24 C28 O2 112.8(2)
F24 C28 F10 107.2(3)
C14 C29 S2 110.4(2)

loop_
_geom_bond_atom_site_label_1
_geom_bond_atom_site_label_2
_geom_bond_distance
S1 O7 1.427(2)
S1 O8 1.426(2)
S1 N11 1.642(2)
S1 C20 1.785(2)
S2 C16 1.724(3)
S2 C29 1.701(3)
F1 C28 1.321(3)
O2 C21 1.396(3)
O2 C28 1.338(3)
O3 C18 1.205(3)
O4 C18 1.317(3)
O4 C26 1.445(3)
O5 C19 1.328(3)
O5 C27 1.440(4)
O6 C19 1.201(3)
O9 C22 1.216(3)
F10 C28 1.314(3)
N11 C22 1.387(3)
C12 C15 1.386(3)
C12 C16 1.472(3)
C12 C23 1.391(3)
N13 C14 1.369(3)
N13 C16 1.321(3)
C14 C29 1.352(4)
C15 C17 1.391(3)
C17 C20 1.403(3)
C17 C25 1.519(3)
C18 C25 1.522(3)
C19 C25 1.521(4)
C20 C21 1.407(3)
C21 C23 1.382(4)
C22 C30 1.494(4)
F24 C28 1.306(3)
